data_4082264
loop_
_publ_author_name
'Pandarus, Valerica'
'Zargarian, Davit'

_publ_section_title
;
 New Pincer-Type Diphosphinito (POCOP) Complexes of Nickel
;
_journal_issue 17
_journal_name_full Organometallics
_journal_page_first 4321
_journal_paper_doi 10.1021/om700400x
_journal_volume 26
_journal_year 2007
_chemical_compound_source 'Synthesized by the authors. See text'
_chemical_formula_moiety 'C15 H33 I Ni O2 P2'
_chemical_formula_sum 'C15 H33 I Ni O2 P2'
_chemical_formula_weight 492.96
_chemical_name_systematic
; 
 ? 
;
_space_group_IT_number 14
_symmetry_cell_setting monoclinic
_symmetry_space_group_name_Hall '-P 2ybc'
_symmetry_space_group_name_H-M 'P 1 21/c 1'
_atom_sites_solution_hydrogens geom
_atom_sites_solution_primary direct
_atom_sites_solution_secondary difmap
_audit_creation_method SHELXL-97
_cell_angle_alpha 90.00
_cell_angle_beta 93.163(1)
_cell_angle_gamma 90.00
_cell_formula_units_Z 4
_cell_length_a 8.8178(1)
_cell_length_b 12.8678(2)
_cell_length_c 18.3162(2)
_cell_measurement_reflns_used 7160
_cell_measurement_temperature 150(2)
_cell_measurement_theta_max 72.77
_cell_measurement_theta_min 4.20
_cell_volume 2075.09(5)
_computing_cell_refinement 'SMART (Bruker, 1999)'
_computing_data_collection 'SMART (Bruker, 1999)'
_computing_data_reduction 'SAINT (Bruker, 1999)'
_computing_molecular_graphics 'SHELXTL (Bruker, 1997)'
_computing_publication_material 'UdMX (local program)'
_computing_structure_refinement 'SHELXL97 (Sheldrick, 1997)'
_computing_structure_solution 'SHELXS97 (Sheldrick, 1997)'
_diffrn_ambient_temperature 150(2)
_diffrn_detector_area_resol_mean 5.5
_diffrn_measured_fraction_theta_full 0.994
_diffrn_measured_fraction_theta_max 0.994
_diffrn_measurement_device_type 'Bruker Smart 2000'
_diffrn_measurement_method \w
_diffrn_radiation_monochromator graphite
_diffrn_radiation_source 'Sealed Tube'
_diffrn_radiation_type CuK\a
_diffrn_radiation_wavelength 1.54178
_diffrn_reflns_av_R_equivalents 0.053
_diffrn_reflns_av_sigmaI/netI 0.0584
_diffrn_reflns_limit_h_max 10
_diffrn_reflns_limit_h_min -10
_diffrn_reflns_limit_k_max 15
_diffrn_reflns_limit_k_min -13
_diffrn_reflns_limit_l_max 22
_diffrn_reflns_limit_l_min -22
_diffrn_reflns_number 25256
_diffrn_reflns_theta_full 72.89
_diffrn_reflns_theta_max 72.89
_diffrn_reflns_theta_min 4.20
_diffrn_standards_decay_% -0.52
_diffrn_standards_number 171
_exptl_absorpt_coefficient_mu 14.495
_exptl_absorpt_correction_T_max 0.5500
_exptl_absorpt_correction_T_min 0.2200
_exptl_absorpt_correction_type multi-scan
_exptl_absorpt_process_details 'Sadabs (Sheldrick,1996)'
_exptl_crystal_colour yellow
_exptl_crystal_density_diffrn 1.578
_exptl_crystal_density_method 'not measured'
_exptl_crystal_description block
_exptl_crystal_F_000 1000
_exptl_crystal_size_max 0.23
_exptl_crystal_size_mid 0.15
_exptl_crystal_size_min 0.06
_refine_diff_density_max 0.977
_refine_diff_density_min -0.484
_refine_diff_density_rms 0.134
_refine_ls_extinction_method none
_refine_ls_goodness_of_fit_ref 0.976
_refine_ls_hydrogen_treatment constr
_refine_ls_matrix_type full
_refine_ls_number_parameters 208
_refine_ls_number_reflns 4108
_refine_ls_number_restraints 8
_refine_ls_restrained_S_all 0.976
_refine_ls_R_factor_all 0.0539
_refine_ls_R_factor_gt 0.0410
_refine_ls_shift/su_max 0.002
_refine_ls_shift/su_mean 0.000
_refine_ls_structure_factor_coef Fsqd
_refine_ls_weighting_details 'calc w=1/[\s^2^(Fo^2^)+(0.0511P)^2^] where P=(Fo^2^+2Fc^2^)/3'
_refine_ls_weighting_scheme calc
_refine_ls_wR_factor_gt 0.0913
_refine_ls_wR_factor_ref 0.0957
_reflns_number_gt 3207
_reflns_number_total 4108
_reflns_threshold_expression I>2\s(I)
_cod_data_source_file om700400xsup9.cif
_cod_data_source_block valer13
_cod_depositor_comments
;
The following automatic conversions were performed:

'_symmetry_cell_setting' value 'Monoclinic' changed to 'monoclinic'
according to /home/saulius/struct/CIF-dictionaries/cif_core.dic
dictionary named 'cif_core.dic' version 2.4.2 from
2011-04-26.

'_geom_bond_publ_flag' value 'Y' changed to 'y'
according to /home/saulius/struct/CIF-dictionaries/cif_core.dic
dictionary named 'cif_core.dic' version 2.4.2 from 2011-04-26 (27
times).

'_geom_angle_publ_flag' value 'Y' changed to 'y' according
to /home/saulius/struct/CIF-dictionaries/cif_core.dic dictionary
named 'cif_core.dic' version 2.4.2 from 2011-04-26 (48
times).

'_geom_torsion_publ_flag' value 'Y' changed to 'y' according
to /home/saulius/struct/CIF-dictionaries/cif_core.dic dictionary
named 'cif_core.dic' version 2.4.2 from 2011-04-26 (90 times).

Automatic conversion script
Id: cif_fix_values 1891 2012-01-12 08:04:46Z andrius 
;
_cod_original_sg_symbol_H-M P21/c
_cod_database_code 4082264

loop_
_symmetry_equiv_pos_as_xyz
'x, y, z'
'-x, y+1/2, -z+1/2'
'-x, -y, -z'
'x, -y-1/2, z-1/2'

loop_
_atom_site_label
_atom_site_type_symbol
_atom_site_fract_x
_atom_site_fract_y
_atom_site_fract_z
_atom_site_U_iso_or_equiv
_atom_site_adp_type
_atom_site_occupancy
_atom_site_symmetry_multiplicity
_atom_site_calc_flag
_atom_site_refinement_flags
_atom_site_disorder_assembly
_atom_site_disorder_group
Ni1 Ni 0.25259(8) 0.86707(5) 0.21092(3) 0.02563(17) Uani 1 1 d . . .
I1 I 0.24401(4) 1.06042(2) 0.185758(15) 0.04057(11) Uani 1 1 d . A .
P1 P 0.31439(12) 0.82086(8) 0.10347(5) 0.0248(2) Uani 1 1 d . A .
P2 P 0.19062(12) 0.87397(8) 0.32285(5) 0.0253(2) Uani 1 1 d . A .
O1 O 0.3400(3) 0.6955(2) 0.10593(15) 0.0350(7) Uani 1 1 d . . .
O2 O 0.1827(4) 0.7546(2) 0.35233(14) 0.0353(7) Uani 1 1 d D . .
C1 C 0.3022(15) 0.6475(12) 0.1746(7) 0.025(3) Uani 0.625(9) 1 d PD A 1
H1A H 0.3972 0.6230 0.2003 0.030 Uiso 0.625(9) 1 calc PR A 1
H1B H 0.2379 0.5859 0.1635 0.030 Uiso 0.625(9) 1 calc PR A 1
C2 C 0.2233(10) 0.7152(5) 0.2237(4) 0.0286(16) Uani 0.625(9) 1 d PD A 1
H2 H 0.1158 0.7069 0.2041 0.034 Uiso 0.625(9) 1 calc PR A 1
C3 C 0.2126(14) 0.6764(8) 0.2989(5) 0.024(3) Uani 0.625(9) 1 d PD A 1
H3A H 0.1308 0.6237 0.2990 0.029 Uiso 0.625(9) 1 calc PR A 1
H3B H 0.3091 0.6412 0.3140 0.029 Uiso 0.625(9) 1 calc PR A 1
C1A C 0.344(3) 0.656(2) 0.1774(12) 0.025(3) Uani 0.375(9) 1 d PD A 2
H1A1 H 0.4466 0.6278 0.1886 0.030 Uiso 0.375(9) 1 calc PR A 2
H1A2 H 0.2720 0.5972 0.1778 0.030 Uiso 0.375(9) 1 calc PR A 2
C2A C 0.3092(18) 0.7244(9) 0.2367(6) 0.0286(16) Uani 0.375(9) 1 d PD A 2
H2A H 0.4158 0.7385 0.2556 0.034 Uiso 0.375(9) 1 calc PR A 2
C3A C 0.253(3) 0.6834(15) 0.3032(9) 0.024(3) Uani 0.375(9) 1 d PD A 2
H3A1 H 0.3387 0.6493 0.3309 0.029 Uiso 0.375(9) 1 calc PR A 2
H3A2 H 0.1777 0.6286 0.2896 0.029 Uiso 0.375(9) 1 calc PR A 2
C4 C 0.4937(5) 0.8704(3) 0.0720(2) 0.0285(9) Uani 1 1 d . . .
H4 H 0.4790 0.9457 0.0600 0.034 Uiso 1 1 calc R A .
C5 C 0.1760(5) 0.8314(3) 0.0259(2) 0.0325(10) Uani 1 1 d . . .
H5 H 0.2005 0.7762 -0.0100 0.039 Uiso 1 1 calc R A .
C6 C 0.0020(5) 0.9254(3) 0.3385(2) 0.0317(9) Uani 1 1 d . . .
H6 H 0.0054 1.0025 0.3321 0.038 Uiso 1 1 calc R A .
C7 C 0.3226(5) 0.9314(4) 0.3925(2) 0.0382(11) Uani 1 1 d . . .
H7 H 0.3020 0.8984 0.4404 0.046 Uiso 1 1 calc R A .
C8 C 0.6139(5) 0.8629(4) 0.1345(2) 0.0410(11) Uani 1 1 d . A .
H8A H 0.6277 0.7899 0.1488 0.061 Uiso 1 1 calc R . .
H8B H 0.5814 0.9030 0.1763 0.061 Uiso 1 1 calc R . .
H8C H 0.7101 0.8908 0.1187 0.061 Uiso 1 1 calc R . .
C9 C 0.5428(5) 0.8156(3) 0.0028(2) 0.0352(10) Uani 1 1 d . A .
H9A H 0.6344 0.8492 -0.0140 0.053 Uiso 1 1 calc R . .
H9B H 0.4611 0.8204 -0.0355 0.053 Uiso 1 1 calc R . .
H9C H 0.5644 0.7424 0.0138 0.053 Uiso 1 1 calc R . .
C10 C 0.1813(5) 0.9363(3) -0.0137(2) 0.0368(10) Uani 1 1 d . A .
H10A H 0.1027 0.9379 -0.0536 0.055 Uiso 1 1 calc R . .
H10B H 0.2813 0.9455 -0.0336 0.055 Uiso 1 1 calc R . .
H10C H 0.1632 0.9925 0.0209 0.055 Uiso 1 1 calc R . .
C11 C 0.0167(5) 0.8083(4) 0.0519(3) 0.0430(12) Uani 1 1 d . A .
H11A H -0.0076 0.8581 0.0900 0.065 Uiso 1 1 calc R . .
H11B H 0.0143 0.7376 0.0717 0.065 Uiso 1 1 calc R . .
H11C H -0.0582 0.8145 0.0106 0.065 Uiso 1 1 calc R . .
C12 C -0.1116(5) 0.8815(4) 0.2803(3) 0.0442(12) Uani 1 1 d . A .
H12A H -0.1102 0.8054 0.2826 0.066 Uiso 1 1 calc R . .
H12B H -0.0836 0.9043 0.2318 0.066 Uiso 1 1 calc R . .
H12C H -0.2137 0.9068 0.2893 0.066 Uiso 1 1 calc R . .
C13 C -0.0499(6) 0.9028(4) 0.4155(3) 0.0485(13) Uani 1 1 d . A .
H13A H -0.1463 0.9385 0.4223 0.073 Uiso 1 1 calc R . .
H13B H 0.0272 0.9277 0.4519 0.073 Uiso 1 1 calc R . .
H13C H -0.0639 0.8278 0.4214 0.073 Uiso 1 1 calc R . .
C14 C 0.3049(7) 1.0486(4) 0.4015(3) 0.0517(14) Uani 1 1 d . A .
H14A H 0.2065 1.0637 0.4215 0.078 Uiso 1 1 calc R . .
H14B H 0.3102 1.0825 0.3537 0.078 Uiso 1 1 calc R . .
H14C H 0.3866 1.0750 0.4349 0.078 Uiso 1 1 calc R . .
C15 C 0.4830(5) 0.9026(4) 0.3749(3) 0.0484(13) Uani 1 1 d . A .
H15A H 0.5076 0.9351 0.3286 0.073 Uiso 1 1 calc R . .
H15B H 0.4911 0.8269 0.3705 0.073 Uiso 1 1 calc R . .
H15C H 0.5543 0.9271 0.4141 0.073 Uiso 1 1 calc R . .

loop_
_atom_site_aniso_label
_atom_site_aniso_U_11
_atom_site_aniso_U_22
_atom_site_aniso_U_33
_atom_site_aniso_U_23
_atom_site_aniso_U_13
_atom_site_aniso_U_12
Ni1 0.0388(4) 0.0227(4) 0.0156(3) 0.0003(2) 0.0038(3) 0.0013(3)
I1 0.0719(2) 0.02338(16) 0.02716(15) 0.00113(11) 0.00967(13) 0.00158(13)
P1 0.0329(6) 0.0255(5) 0.0162(4) -0.0011(4) 0.0027(4) 0.0031(4)
P2 0.0344(6) 0.0261(6) 0.0154(4) -0.0008(4) 0.0019(4) -0.0029(4)
O1 0.053(2) 0.0276(17) 0.0248(15) -0.0013(12) 0.0094(14) 0.0116(13)
O2 0.059(2) 0.0300(17) 0.0182(13) 0.0027(12) 0.0093(13) -0.0029(14)
C1 0.023(8) 0.026(4) 0.027(2) 0.0026(19) 0.008(4) -0.009(5)
C2 0.035(5) 0.025(3) 0.026(3) 0.003(2) 0.006(3) 0.000(4)
C3 0.022(8) 0.021(3) 0.030(2) 0.0024(19) 0.002(3) -0.006(3)
C1A 0.023(8) 0.026(4) 0.027(2) 0.0026(19) 0.008(4) -0.009(5)
C2A 0.035(5) 0.025(3) 0.026(3) 0.003(2) 0.006(3) 0.000(4)
C3A 0.022(8) 0.021(3) 0.030(2) 0.0024(19) 0.002(3) -0.006(3)
C4 0.032(2) 0.031(2) 0.022(2) 0.0028(16) 0.0016(16) 0.0036(18)
C5 0.036(2) 0.040(3) 0.0218(19) -0.0089(18) 0.0019(17) 0.0047(19)
C6 0.039(3) 0.034(2) 0.022(2) -0.0025(17) 0.0052(18) -0.0017(18)
C7 0.043(3) 0.047(3) 0.023(2) 0.0008(19) -0.0038(19) -0.015(2)
C8 0.037(3) 0.058(3) 0.027(2) 0.004(2) -0.0012(19) 0.001(2)
C9 0.039(3) 0.039(3) 0.029(2) 0.0013(18) 0.0097(19) 0.0064(19)
C10 0.042(3) 0.046(3) 0.022(2) 0.0000(18) -0.0026(18) 0.009(2)
C11 0.037(3) 0.053(3) 0.039(3) -0.002(2) -0.004(2) -0.001(2)
C12 0.037(3) 0.058(3) 0.038(3) -0.004(2) 0.000(2) 0.003(2)
C13 0.046(3) 0.071(4) 0.030(2) -0.005(2) 0.011(2) -0.002(3)
C14 0.076(4) 0.043(3) 0.036(3) -0.011(2) 0.000(3) -0.020(3)
C15 0.037(3) 0.063(4) 0.045(3) 0.009(2) -0.006(2) -0.014(2)

loop_
_atom_type_symbol
_atom_type_description
_atom_type_scat_dispersion_real
_atom_type_scat_dispersion_imag
_atom_type_scat_source
C C 0.0181 0.0091 'International Tables Vol C Tables 4.2.6.8 and 6.1.1.4'
H H 0.0000 0.0000 'International Tables Vol C Tables 4.2.6.8 and 6.1.1.4'
O O 0.0492 0.0322 'International Tables Vol C Tables 4.2.6.8 and 6.1.1.4'
P P 0.2955 0.4335 'International Tables Vol C Tables 4.2.6.8 and 6.1.1.4'
Ni Ni -3.0029 0.5091 'International Tables Vol C Tables 4.2.6.8 and 6.1.1.4'
I I -0.3257 6.8362 'International Tables Vol C Tables 4.2.6.8 and 6.1.1.4'

loop_
_geom_angle_atom_site_label_1
_geom_angle_atom_site_label_2
_geom_angle_atom_site_label_3
_geom_angle
_geom_angle_publ_flag
C2A NI1 C2 23.1(4) y
C2A NI1 P2 83.3(3) y
C2 NI1 P2 83.52(19) y
C2A NI1 P1 83.5(3) y
C2 NI1 P1 82.93(19) y
P2 NI1 P1 166.33(5) y
C2A NI1 I1 166.6(5) y
C2 NI1 I1 170.3(3) y
P2 NI1 I1 97.26(4) y
P1 NI1 I1 96.40(4) y
O1 P1 C5 100.43(18) y
O1 P1 C4 103.48(18) y
C5 P1 C4 106.34(19) y
O1 P1 NI1 106.84(11) y
C5 P1 NI1 119.88(14) y
C4 P1 NI1 117.31(14) y
O2 P2 C6 103.47(18) y
O2 P2 C7 100.72(19) y
C6 P2 C7 107.1(2) y
O2 P2 NI1 107.12(11) y
C6 P2 NI1 116.44(14) y
C7 P2 NI1 119.64(15) y
C1A O1 P1 112.2(1) y
C1 O1 P1 113.9(5) y
C3 O2 P2 114.9(4) y
C3A O2 P2 111.3(7) y
O1 C1 C2 114.80(12) y
O1 C1 H1A 108.6 ?
C2 C1 H1A 108.6 ?
O1 C1 H1B 108.6 ?
C2 C1 H1B 108.6 ?
H1A C1 H1B 107.5 ?
C1 C2 C3 115.6(8) y
C1 C2 NI1 116.5(7) y
C3 C2 NI1 117.3(6) y
C1 C2 H2 101 ?
C3 C2 H2 101 ?
NI1 C2 H2 101 ?
O2 C3 C2 115.0(8) y
O2 C3 H3A 108.5 ?
C2 C3 H3A 108.5 ?
O2 C3 H3B 108.5 ?
C2 C3 H3B 108.5 ?
H3A C3 H3B 107.5 ?
O1 C1A C2A 119(2) y
O1 C1A H1A1 107.5 ?
C2A C1A H1A1 107.5 ?
O1 C1A H1A2 107.5 ?
C2A C1A H1A2 107.5 ?
H1A1 C1A H1A2 107 ?
C1A C2A C3A 120.80(14) y
C1A C2A NI1 116.80(15) y
C3A C2A NI1 116.9(1) y
C1A C2A H2A 97.8 ?
C3A C2A H2A 97.8 ?
NI1 C2A H2A 97.8 ?
C2A C3A O2 118.30(14) y
C2A C3A H3A1 107.7 ?
O2 C3A H3A1 107.7 ?
C2A C3A H3A2 107.7 ?
O2 C3A H3A2 107.7 ?
H3A1 C3A H3A2 107.1 ?
C8 C4 C9 112.1(4) y
C8 C4 P1 108.7(3) y
C9 C4 P1 112.9(3) y
C8 C4 H4 107.7 ?
C9 C4 H4 107.7 ?
P1 C4 H4 107.7 ?
C10 C5 C11 111.6(4) y
C10 C5 P1 113.4(3) y
C11 C5 P1 109.1(3) y
C10 C5 H5 107.5 ?
C11 C5 H5 107.5 ?
P1 C5 H5 107.5 ?
C12 C6 C13 110.7(4) y
C12 C6 P2 108.9(3) y
C13 C6 P2 113.3(3) y
C12 C6 H6 107.9 ?
C13 C6 H6 107.9 ?
P2 C6 H6 107.9 ?
C15 C7 C14 111.5(4) y
C15 C7 P2 108.5(3) y
C14 C7 P2 114.1(3) y
C15 C7 H7 107.5 ?
C14 C7 H7 107.5 ?
P2 C7 H7 107.5 ?
C4 C8 H8A 109.5 ?
C4 C8 H8B 109.5 ?
H8A C8 H8B 109.5 ?
C4 C8 H8C 109.5 ?
H8A C8 H8C 109.5 ?
H8B C8 H8C 109.5 ?
C4 C9 H9A 109.5 ?
C4 C9 H9B 109.5 ?
H9A C9 H9B 109.5 ?
C4 C9 H9C 109.5 ?
H9A C9 H9C 109.5 ?
H9B C9 H9C 109.5 ?
C5 C10 H10A 109.5 ?
C5 C10 H10B 109.5 ?
H10A C10 H10B 109.5 ?
C5 C10 H10C 109.5 ?
H10A C10 H10C 109.5 ?
H10B C10 H10C 109.5 ?
C5 C11 H11A 109.5 ?
C5 C11 H11B 109.5 ?
H11A C11 H11B 109.5 ?
C5 C11 H11C 109.5 ?
H11A C11 H11C 109.5 ?
H11B C11 H11C 109.5 ?
C6 C12 H12A 109.5 ?
C6 C12 H12B 109.5 ?
H12A C12 H12B 109.5 ?
C6 C12 H12C 109.5 ?
H12A C12 H12C 109.5 ?
H12B C12 H12C 109.5 ?
C6 C13 H13A 109.5 ?
C6 C13 H13B 109.5 ?
H13A C13 H13B 109.5 ?
C6 C13 H13C 109.5 ?
H13A C13 H13C 109.5 ?
H13B C13 H13C 109.5 ?
C7 C14 H14A 109.5 ?
C7 C14 H14B 109.5 ?
H14A C14 H14B 109.5 ?
C7 C14 H14C 109.5 ?
H14A C14 H14C 109.5 ?
H14B C14 H14C 109.5 ?
C7 C15 H15A 109.5 ?
C7 C15 H15B 109.5 ?
H15A C15 H15B 109.5 ?
C7 C15 H15C 109.5 ?
H15A C15 H15C 109.5 ?
H15B C15 H15C 109.5 ?

loop_
_geom_bond_atom_site_label_1
_geom_bond_atom_site_label_2
_geom_bond_distance
_geom_bond_publ_flag
Ni1 C2a 1.954(12) y
Ni1 C2 1.986(7) y
Ni1 P2 2.1524(11) y
Ni1 P1 2.1546(11) y
Ni1 I1 2.5307(7) y
P1 O1 1.629(3) y
P1 C5 1.826(4) y
P1 C4 1.827(4) y
P2 O2 1.631(3) y
P2 C6 1.827(4) y
P2 C7 1.834(4) y
O1 C1a 1.40(3) y
O1 C1 1.456(14) y
O2 C3 1.438(8) y
O2 C3a 1.446(13) y
C1 C2 1.456(9) y
C1 H1a 0.99 ?
C1 H1b 0.99 ?
C2 C3 1.473(9) y
C2 H2 1 ?
C3 H3a 0.99 ?
C3 H3b 0.99 ?
C1a C2a 1.440(13) y
C1a H1a1 0.99 ?
C1a H1a2 0.99 ?
C2a C3a 1.441(13) y
C2a H2a 1 ?
C3a H3a1 0.99 ?
C3a H3a2 0.99 ?
C4 C8 1.520(6) y
C4 C9 1.533(5) y
C4 H4 1 ?
C5 C10 1.534(6) y
C5 C11 1.537(6) y
C5 H5 1 ?
C6 C12 1.529(6) y
C6 C13 1.535(6) y
C6 H6 1 ?
C7 C15 1.514(7) y
C7 C14 1.527(6) y
C7 H7 1 ?
C8 H8a 0.98 ?
C8 H8b 0.98 ?
C8 H8c 0.98 ?
C9 H9a 0.98 ?
C9 H9b 0.98 ?
C9 H9c 0.98 ?
C10 H10a 0.98 ?
C10 H10b 0.98 ?
C10 H10c 0.98 ?
C11 H11a 0.98 ?
C11 H11b 0.98 ?
C11 H11c 0.98 ?
C12 H12a 0.98 ?
C12 H12b 0.98 ?
C12 H12c 0.98 ?
C13 H13a 0.98 ?
C13 H13b 0.98 ?
C13 H13c 0.98 ?
C14 H14a 0.98 ?
C14 H14b 0.98 ?
C14 H14c 0.98 ?
C15 H15a 0.98 ?
C15 H15b 0.98 ?
C15 H15c 0.98 ?

loop_
_geom_torsion_atom_site_label_1
_geom_torsion_atom_site_label_2
_geom_torsion_atom_site_label_3
_geom_torsion_atom_site_label_4
_geom_torsion
_geom_torsion_publ_flag
C2A NI1 P1 O1 9.6(5) y
C2 NI1 P1 O1 -13.7(3) y
P2 NI1 P1 O1 -6.1(3) y
I1 NI1 P1 O1 176.06(12) y
C2A NI1 P1 C5 122.7(5) y
C2 NI1 P1 C5 99.4(3) y
P2 NI1 P1 C5 107.0(3) y
I1 NI1 P1 C5 -70.86(17) y
C2A NI1 P1 C4 -105.9(5) y
C2 NI1 P1 C4 -129.2(3) y
P2 NI1 P1 C4 -121.6(3) y
I1 NI1 P1 C4 60.56(16) y
C2A NI1 P2 O2 -15.3(5) y
C2 NI1 P2 O2 8.0(3) y
P1 NI1 P2 O2 0.4(3) y
I1 NI1 P2 O2 178.27(13) y
C2A NI1 P2 C6 -130.4(5) y
C2 NI1 P2 C6 -107.2(3) y
P1 NI1 P2 C6 -114.8(3) y
I1 NI1 P2 C6 63.09(16) y
C2A NI1 P2 C7 98.3(5) y
C2 NI1 P2 C7 121.5(3) y
P1 NI1 P2 C7 113.9(3) y
I1 NI1 P2 C7 -68.20(19) y
C5 P1 O1 C1A -136.90(11) y
C4 P1 O1 C1A 113.30(11) y
NI1 P1 O1 C1A -11.10(11) y
C5 P1 O1 C1 -120.4(6) y
C4 P1 O1 C1 129.8(6) y
NI1 P1 O1 C1 5.4(6) y
C6 P2 O2 C3 121.8(6) y
C7 P2 O2 C3 -127.6(6) y
NI1 P2 O2 C3 -1.8(6) y
C6 P2 O2 C3A 137.30(12) y
C7 P2 O2 C3A -112.00(12) y
NI1 P2 O2 C3A 13.80(12) y
C1A O1 C1 C2 97(5) y
P1 O1 C1 C2 10.5(1) y
O1 C1 C2 C3 -167.6(8) y
O1 C1 C2 NI1 -23.80(11) y
C2A NI1 C2 C1 -68.80(12) y
P2 NI1 C2 C1 -156.9(8) y
P1 NI1 C2 C1 21.3(8) y
C2A NI1 C2 C3 74.40(12) y
P2 NI1 C2 C3 -13.8(7) y
P1 NI1 C2 C3 164.4(7) y
C3A O2 C3 C2 -88(4) y
P2 O2 C3 C2 -8.6(1) y
C1 C2 C3 O2 159.9(8) y
NI1 C2 C3 O2 16.50(11) y
C1 O1 C1A C2A -93(6) y
P1 O1 C1A C2A 7(2) y
O1 C1A C2A C3A 155.10(19) y
O1 C1A C2A NI1 2(2) y
C2 NI1 C2A C1A 80.10(17) y
P2 NI1 C2A C1A 169.20(14) y
P1 NI1 C2A C1A -7.10(14) y
I1 NI1 C2A C1A -97.60(19) y
C2 NI1 C2A C3A -74.10(17) y
P2 NI1 C2A C3A 15.10(14) y
P1 NI1 C2A C3A -161.20(15) y
I1 NI1 C2A C3A 108.30(18) y
C1A C2A C3A O2 -163.90(19) y
NI1 C2A C3A O2 -11(3) y
C3 O2 C3A C2A 104(5) y
P2 O2 C3A C2A -3(2) y
O1 P1 C4 C8 -74.4(3) y
C5 P1 C4 C8 -179.7(3) y
NI1 P1 C4 C8 43.0(3) y
O1 P1 C4 C9 50.6(3) y
C5 P1 C4 C9 -54.7(3) y
NI1 P1 C4 C9 168.0(2) y
O1 P1 C5 C10 -153.0(3) y
C4 P1 C5 C10 -45.5(3) y
NI1 P1 C5 C10 90.5(3) y
O1 P1 C5 C11 81.8(3) y
C4 P1 C5 C11 -170.6(3) y
NI1 P1 C5 C11 -34.6(4) y
O2 P2 C6 C12 -75.5(3) y
C7 P2 C6 C12 178.7(3) y
NI1 P2 C6 C12 41.8(3) y
O2 P2 C6 C13 48.2(4) y
C7 P2 C6 C13 -57.7(4) y
NI1 P2 C6 C13 165.4(3) y
O2 P2 C7 C15 80.0(3) y
C6 P2 C7 C15 -172.1(3) y
NI1 P2 C7 C15 -36.9(4) y
O2 P2 C7 C14 -155.0(3) y
C6 P2 C7 C14 -47.1(4) y
NI1 P2 C7 C14 88.1(4) y
